data_7106360
loop_
_publ_author_name
'Cui-Hua Zhao'
'Yi-Hong Zhao'
'Hong Pan'
'Guang-Liang Fu'

_publ_section_title
;
 Highly solid-state emissive para-terphenyls laterally substituted with a
 diphenylamino group
;
_journal_name_full Chem.Commun.
_journal_page_first 5518
_journal_paper_doi 10.1039/c1cc10502g
_journal_volume 47
_journal_year 2011
_chemical_formula_moiety 'C32 H21 F6 N'
_chemical_formula_sum 'C32 H21 F6 N'
_chemical_formula_weight 533.50
_chemical_name_systematic
;
?
;
_space_group_IT_number 29
_symmetry_cell_setting orthorhombic
_symmetry_space_group_name_Hall 'P 2c -2ac'
_symmetry_space_group_name_H-M 'P c a 21'
_atom_sites_solution_hydrogens geom
_atom_sites_solution_primary direct
_atom_sites_solution_secondary difmap
_audit_creation_method SHELXL-97
_cell_angle_alpha 90.00
_cell_angle_beta 90.00
_cell_angle_gamma 90.00
_cell_formula_units_Z 4
_cell_length_a 25.2744(5)
_cell_length_b 9.2749(2)
_cell_length_c 11.1815(2)
_cell_measurement_reflns_used 4702
_cell_measurement_temperature 293(2)
_cell_measurement_theta_max 23.30
_cell_measurement_theta_min 2.43
_cell_volume 2621.14(9)
_computing_cell_refinement 'APEX2 Software Suite (Bruker,2005)'
_computing_data_collection 'APEX2 Software Suite (Bruker,2005)'
_computing_data_reduction 'APEX2 Software Suite (Bruker,2005)'
_computing_molecular_graphics 'SHELXTL (Bruker, 1997)'
_computing_publication_material 'WINGX (Farrugia,1999)'
_computing_structure_refinement 'SHELXL-97 (Sheldrick, 1997)'
_computing_structure_solution 'SIR97 (Altomare,1999)'
_diffrn_ambient_temperature 293(2)
_diffrn_measured_fraction_theta_full 0.998
_diffrn_measured_fraction_theta_max 0.998
_diffrn_measurement_device_type 'Bruker APEX2 CCD area-detector diffractometer'
_diffrn_measurement_method '\f and \w scans'
_diffrn_radiation_monochromator graphite
_diffrn_radiation_source 'fine-focus sealed tube'
_diffrn_radiation_type MoK\a
_diffrn_radiation_wavelength 0.71069
_diffrn_reflns_av_R_equivalents 0.0259
_diffrn_reflns_av_sigmaI/netI 0.0234
_diffrn_reflns_limit_h_max 20
_diffrn_reflns_limit_h_min -32
_diffrn_reflns_limit_k_max 11
_diffrn_reflns_limit_k_min -12
_diffrn_reflns_limit_l_max 14
_diffrn_reflns_limit_l_min -9
_diffrn_reflns_number 15768
_diffrn_reflns_theta_full 27.50
_diffrn_reflns_theta_max 27.50
_diffrn_reflns_theta_min 1.61
_diffrn_standards_number 0
_exptl_absorpt_coefficient_mu 0.108
_exptl_absorpt_correction_T_max 0.9871
_exptl_absorpt_correction_T_min 0.9713
_exptl_absorpt_correction_type multi-scan
_exptl_absorpt_process_details 'APEX2 Software Suite (Bruker,2005)'
_exptl_crystal_colour colorless
_exptl_crystal_density_diffrn 1.352
_exptl_crystal_density_method 'not measured'
_exptl_crystal_description plate
_exptl_crystal_F_000 1096
_exptl_crystal_size_max 0.27
_exptl_crystal_size_mid 0.24
_exptl_crystal_size_min 0.12
_refine_diff_density_max 0.448
_refine_diff_density_min -0.373
_refine_diff_density_rms 0.047
_refine_ls_abs_structure_details 'Flack H D (1983), Acta Cryst. A39, 876-881'
_refine_ls_abs_structure_Flack 0(2)
_refine_ls_extinction_method none
_refine_ls_goodness_of_fit_ref 0.851
_refine_ls_hydrogen_treatment constr
_refine_ls_matrix_type full
_refine_ls_number_parameters 352
_refine_ls_number_reflns 3158
_refine_ls_number_restraints 1
_refine_ls_restrained_S_all 0.851
_refine_ls_R_factor_all 0.0946
_refine_ls_R_factor_gt 0.0646
_refine_ls_shift/su_max 0.000
_refine_ls_shift/su_mean 0.000
_refine_ls_structure_factor_coef Fsqd
_refine_ls_weighting_details 'calc w=1/[\s^2^(Fo^2^)+(0.1834P)^2^+1.2999P] where P=(Fo^2^+2Fc^2^)/3'
_refine_ls_weighting_scheme calc
_refine_ls_wR_factor_gt 0.1976
_refine_ls_wR_factor_ref 0.2393
_reflns_number_gt 2156
_reflns_number_total 3158
_reflns_threshold_expression >2sigma(I)
_cod_data_source_file c1cc10502g.txt
_cod_data_source_block zhaoch01
_cod_original_sg_symbol_H-M 'Pca2(1) '
_cod_database_code 7106360

loop_
_symmetry_equiv_pos_as_xyz
'x, y, z'
'-x, -y, z+1/2'
'-x+1/2, y, z+1/2'
'x+1/2, -y, z'

loop_
_atom_site_label
_atom_site_type_symbol
_atom_site_fract_x
_atom_site_fract_y
_atom_site_fract_z
_atom_site_U_iso_or_equiv
_atom_site_adp_type
_atom_site_occupancy
_atom_site_symmetry_multiplicity
_atom_site_calc_flag
_atom_site_refinement_flags
_atom_site_disorder_assembly
_atom_site_disorder_group
C1 C 0.2561(3) 0.5805(8) 0.0950(8) 0.088(2) Uani 1 1 d . . .
C2 C 0.3060(2) 0.5137(6) 0.1391(5) 0.0616(13) Uani 1 1 d . . .
C3 C 0.3532(2) 0.5470(6) 0.0850(5) 0.0680(15) Uani 1 1 d . . .
H3 H 0.3542 0.6123 0.0220 0.082 Uiso 1 1 calc R . .
C4 C 0.3992(2) 0.4832(6) 0.1245(5) 0.0619(13) Uani 1 1 d . . .
H4 H 0.4309 0.5046 0.0864 0.074 Uiso 1 1 calc R . .
C5 C 0.39909(19) 0.3873(5) 0.2203(4) 0.0496(10) Uani 1 1 d . . .
C6 C 0.3505(2) 0.3565(6) 0.2741(5) 0.0639(14) Uani 1 1 d . . .
H6 H 0.3492 0.2916 0.3374 0.077 Uiso 1 1 calc R . .
C7 C 0.3049(2) 0.4202(7) 0.2351(6) 0.0683(15) Uani 1 1 d . . .
H7 H 0.2731 0.4005 0.2734 0.082 Uiso 1 1 calc R . .
C8 C 0.44866(18) 0.3221(5) 0.2645(4) 0.0494(10) Uani 1 1 d . . .
C9 C 0.48008(19) 0.2381(5) 0.1892(5) 0.0532(11) Uani 1 1 d . . .
H9 H 0.4700 0.2248 0.1099 0.064 Uiso 1 1 calc R . .
C10 C 0.5263(2) 0.1738(5) 0.2308(5) 0.0563(12) Uani 1 1 d . . .
H10 H 0.5470 0.1194 0.1788 0.068 Uiso 1 1 calc R . .
C11 C 0.5422(2) 0.1901(5) 0.3500(5) 0.0536(11) Uani 1 1 d . . .
C12 C 0.51052(18) 0.2739(5) 0.4248(5) 0.0506(10) Uani 1 1 d . . .
H12 H 0.5200 0.2849 0.5047 0.061 Uiso 1 1 calc R . .
C13 C 0.46531(18) 0.3409(5) 0.3825(4) 0.0464(10) Uani 1 1 d . . .
C14 C 0.5920(2) 0.1258(5) 0.3946(5) 0.0554(12) Uani 1 1 d . . .
C15 C 0.6388(2) 0.1397(5) 0.3313(5) 0.0596(12) Uani 1 1 d . . .
H15 H 0.6388 0.1891 0.2590 0.072 Uiso 1 1 calc R . .
C16 C 0.6854(2) 0.0816(6) 0.3736(6) 0.0665(14) Uani 1 1 d . . .
H16 H 0.7165 0.0931 0.3301 0.080 Uiso 1 1 calc R . .
C17 C 0.6862(2) 0.0069(6) 0.4796(7) 0.0702(15) Uani 1 1 d . . .
C18 C 0.6398(2) -0.0056(7) 0.5459(7) 0.0772(17) Uani 1 1 d . . .
H18 H 0.6400 -0.0543 0.6187 0.093 Uiso 1 1 calc R . .
C19 C 0.5936(2) 0.0542(6) 0.5035(6) 0.0700(15) Uani 1 1 d . . .
H19 H 0.5629 0.0464 0.5488 0.084 Uiso 1 1 calc R . .
C20 C 0.7355(3) -0.0630(8) 0.5210(9) 0.090(2) Uani 1 1 d . . .
C21 C 0.43616(17) 0.5873(5) 0.4257(4) 0.0478(10) Uani 1 1 d . . .
C22 C 0.4800(2) 0.6491(5) 0.3741(5) 0.0562(12) Uani 1 1 d . . .
H22 H 0.5106 0.5951 0.3628 0.067 Uiso 1 1 calc R . .
C23 C 0.4783(3) 0.7933(6) 0.3389(6) 0.0731(16) Uani 1 1 d . . .
H23 H 0.5076 0.8338 0.3013 0.088 Uiso 1 1 calc R . .
C24 C 0.4352(3) 0.8752(6) 0.3583(7) 0.0838(19) Uani 1 1 d . . .
H24 H 0.4352 0.9724 0.3380 0.101 Uiso 1 1 calc R . .
C25 C 0.3912(3) 0.8130(7) 0.4082(8) 0.090(2) Uani 1 1 d . . .
H25 H 0.3609 0.8682 0.4199 0.108 Uiso 1 1 calc R . .
C26 C 0.3913(2) 0.6695(6) 0.4415(6) 0.0692(15) Uani 1 1 d . . .
H26 H 0.3611 0.6284 0.4746 0.083 Uiso 1 1 calc R . .
C27 C 0.41548(17) 0.3881(5) 0.5670(4) 0.0491(10) Uani 1 1 d . . .
C28 C 0.3984(2) 0.2459(6) 0.5759(5) 0.0644(13) Uani 1 1 d . . .
H28 H 0.4025 0.1835 0.5115 0.077 Uiso 1 1 calc R . .
C29 C 0.3753(3) 0.1974(8) 0.6808(7) 0.083(2) Uani 1 1 d . . .
H29 H 0.3636 0.1026 0.6863 0.100 Uiso 1 1 calc R . .
C30 C 0.3696(3) 0.2901(10) 0.7783(7) 0.094(2) Uani 1 1 d . . .
H30 H 0.3538 0.2583 0.8487 0.112 Uiso 1 1 calc R . .
C31 C 0.3877(3) 0.4294(9) 0.7683(5) 0.0775(18) Uani 1 1 d . . .
H31 H 0.3842 0.4916 0.8331 0.093 Uiso 1 1 calc R . .
C32 C 0.4107(2) 0.4788(6) 0.6655(5) 0.0587(12) Uani 1 1 d . . .
H32 H 0.4231 0.5731 0.6613 0.070 Uiso 1 1 calc R . .
F1 F 0.2177(2) 0.4959(8) 0.0887(11) 0.212(5) Uani 1 1 d . . .
F2 F 0.2388(5) 0.6800(14) 0.1603(10) 0.284(7) Uani 1 1 d . . .
F3 F 0.2578(3) 0.6391(8) -0.0078(7) 0.167(3) Uani 1 1 d . . .
F4 F 0.7399(3) -0.1939(6) 0.4888(11) 0.185(4) Uani 1 1 d . . .
F5 F 0.77750(18) 0.0059(8) 0.4960(12) 0.229(6) Uani 1 1 d . . .
F6 F 0.7389(3) -0.0734(10) 0.6373(7) 0.175(3) Uani 1 1 d . . .
N1 N 0.43738(16) 0.4380(4) 0.4586(3) 0.0505(9) Uani 1 1 d . . .

loop_
_atom_site_aniso_label
_atom_site_aniso_U_11
_atom_site_aniso_U_22
_atom_site_aniso_U_33
_atom_site_aniso_U_23
_atom_site_aniso_U_13
_atom_site_aniso_U_12
C1 0.066(4) 0.096(5) 0.102(5) 0.023(4) 0.005(4) 0.016(4)
C2 0.061(3) 0.061(3) 0.063(3) 0.004(2) 0.002(3) 0.004(2)
C3 0.074(4) 0.069(3) 0.061(3) 0.015(3) 0.005(3) 0.005(3)
C4 0.062(3) 0.069(3) 0.054(3) 0.012(2) 0.013(2) -0.006(2)
C5 0.053(2) 0.053(2) 0.043(2) -0.0008(19) 0.0039(19) -0.0061(19)
C6 0.051(3) 0.074(3) 0.067(3) 0.016(3) 0.004(2) -0.010(2)
C7 0.051(3) 0.088(4) 0.066(3) 0.015(3) 0.003(2) -0.005(2)
C8 0.050(2) 0.045(2) 0.053(2) -0.0017(19) 0.006(2) -0.0032(19)
C9 0.061(3) 0.050(2) 0.049(2) -0.005(2) 0.005(2) -0.005(2)
C10 0.058(3) 0.049(2) 0.062(3) -0.007(2) 0.012(2) -0.005(2)
C11 0.055(2) 0.043(2) 0.063(3) -0.001(2) 0.007(2) -0.0037(19)
C12 0.052(2) 0.050(2) 0.050(2) -0.003(2) 0.000(2) -0.0009(19)
C13 0.048(2) 0.045(2) 0.046(2) 0.0012(18) 0.0083(18) -0.0008(18)
C14 0.055(3) 0.045(2) 0.066(3) -0.006(2) 0.005(2) -0.008(2)
C15 0.059(3) 0.054(3) 0.066(3) -0.005(2) 0.002(2) -0.005(2)
C16 0.054(3) 0.064(3) 0.082(4) -0.008(3) 0.006(3) -0.004(2)
C17 0.059(3) 0.059(3) 0.093(4) -0.004(3) -0.013(3) -0.004(2)
C18 0.069(3) 0.078(4) 0.084(4) 0.019(3) -0.006(3) -0.001(3)
C19 0.057(3) 0.074(3) 0.079(4) 0.013(3) 0.004(3) 0.001(3)
C20 0.071(4) 0.075(4) 0.122(7) 0.001(4) -0.027(4) 0.002(3)
C21 0.051(2) 0.048(2) 0.045(2) -0.0004(18) 0.0067(19) -0.0007(18)
C22 0.054(3) 0.053(3) 0.061(3) 0.002(2) 0.012(2) -0.005(2)
C23 0.082(4) 0.061(3) 0.076(4) 0.004(3) 0.021(3) -0.015(3)
C24 0.098(5) 0.052(3) 0.101(5) 0.013(3) 0.016(4) 0.007(3)
C25 0.085(4) 0.066(3) 0.118(6) 0.011(4) 0.017(4) 0.027(3)
C26 0.058(3) 0.061(3) 0.088(4) 0.010(3) 0.021(3) 0.003(2)
C27 0.041(2) 0.055(3) 0.051(2) 0.005(2) -0.0006(18) -0.0008(19)
C28 0.076(3) 0.055(3) 0.063(3) 0.009(2) -0.002(3) -0.010(2)
C29 0.073(4) 0.089(4) 0.088(5) 0.041(4) 0.005(3) -0.013(3)
C30 0.076(4) 0.137(7) 0.068(4) 0.049(4) 0.016(3) 0.005(4)
C31 0.071(3) 0.115(5) 0.046(3) 0.008(3) 0.006(3) 0.010(4)
C32 0.053(3) 0.073(3) 0.050(2) -0.003(2) 0.004(2) 0.000(2)
F1 0.064(3) 0.209(7) 0.362(14) 0.147(9) -0.040(5) 0.000(4)
F2 0.311(12) 0.327(11) 0.213(9) -0.135(9) -0.112(8) 0.264(11)
F3 0.112(4) 0.229(7) 0.162(6) 0.106(6) -0.025(4) 0.018(4)
F4 0.151(5) 0.120(4) 0.285(11) -0.037(6) -0.093(7) 0.065(4)
F5 0.050(2) 0.216(7) 0.420(16) 0.169(9) -0.026(5) -0.007(3)
F6 0.114(5) 0.271(9) 0.141(6) -0.012(6) -0.056(4) 0.051(5)
N1 0.058(2) 0.0460(19) 0.047(2) 0.0033(16) 0.0139(17) -0.0011(16)

loop_
_atom_type_symbol
_atom_type_description
_atom_type_scat_dispersion_real
_atom_type_scat_dispersion_imag
_atom_type_scat_source
C C 0.0033 0.0016 'International Tables Vol C Tables 4.2.6.8 and 6.1.1.4'
H H 0.0000 0.0000 'International Tables Vol C Tables 4.2.6.8 and 6.1.1.4'
N N 0.0061 0.0033 'International Tables Vol C Tables 4.2.6.8 and 6.1.1.4'
F F 0.0171 0.0103 'International Tables Vol C Tables 4.2.6.8 and 6.1.1.4'

loop_
_geom_angle_atom_site_label_1
_geom_angle_atom_site_label_2
_geom_angle_atom_site_label_3
_geom_angle
_geom_angle_site_symmetry_1
_geom_angle_site_symmetry_3
_geom_angle_publ_flag
F1 C1 F2 103.0(10) . . ?
F1 C1 F3 104.1(9) . . ?
F2 C1 F3 102.9(8) . . ?
F1 C1 C2 114.5(6) . . ?
F2 C1 C2 114.1(8) . . ?
F3 C1 C2 116.6(7) . . ?
C3 C2 C7 120.0(5) . . ?
C3 C2 C1 119.8(5) . . ?
C7 C2 C1 120.2(5) . . ?
C2 C3 C4 119.7(5) . . ?
C2 C3 H3 120.1 . . ?
C4 C3 H3 120.1 . . ?
C3 C4 C5 121.4(5) . . ?
C3 C4 H4 119.3 . . ?
C5 C4 H4 119.3 . . ?
C4 C5 C6 117.6(5) . . ?
C4 C5 C8 121.2(4) . . ?
C6 C5 C8 121.2(4) . . ?
C7 C6 C5 121.1(5) . . ?
C7 C6 H6 119.5 . . ?
C5 C6 H6 119.5 . . ?
C6 C7 C2 120.2(5) . . ?
C6 C7 H7 119.9 . . ?
C2 C7 H7 119.9 . . ?
C9 C8 C13 117.9(4) . . ?
C9 C8 C5 120.7(4) . . ?
C13 C8 C5 121.4(4) . . ?
C10 C9 C8 121.0(5) . . ?
C10 C9 H9 119.5 . . ?
C8 C9 H9 119.5 . . ?
C9 C10 C11 120.8(5) . . ?
C9 C10 H10 119.6 . . ?
C11 C10 H10 119.6 . . ?
C12 C11 C10 117.9(5) . . ?
C12 C11 C14 120.7(5) . . ?
C10 C11 C14 121.4(5) . . ?
C13 C12 C11 121.3(5) . . ?
C13 C12 H12 119.4 . . ?
C11 C12 H12 119.4 . . ?
C12 C13 C8 121.1(4) . . ?
C12 C13 N1 119.3(4) . . ?
C8 C13 N1 119.6(4) . . ?
C15 C14 C19 117.9(5) . . ?
C15 C14 C11 121.2(5) . . ?
C19 C14 C11 120.9(5) . . ?
C16 C15 C14 121.3(6) . . ?
C16 C15 H15 119.4 . . ?
C14 C15 H15 119.4 . . ?
C17 C16 C15 120.3(5) . . ?
C17 C16 H16 119.9 . . ?
C15 C16 H16 119.9 . . ?
C16 C17 C18 119.4(5) . . ?
C16 C17 C20 120.2(6) . . ?
C18 C17 C20 120.5(7) . . ?
C19 C18 C17 119.8(6) . . ?
C19 C18 H18 120.1 . . ?
C17 C18 H18 120.1 . . ?
C18 C19 C14 121.4(6) . . ?
C18 C19 H19 119.3 . . ?
C14 C19 H19 119.3 . . ?
F5 C20 F4 110.3(9) . . ?
F5 C20 F6 101.6(9) . . ?
F4 C20 F6 101.9(9) . . ?
F5 C20 C17 114.5(7) . . ?
F4 C20 C17 113.7(6) . . ?
F6 C20 C17 113.5(8) . . ?
C22 C21 C26 119.2(4) . . ?
C22 C21 N1 119.5(4) . . ?
C26 C21 N1 121.3(4) . . ?
C21 C22 C23 119.5(5) . . ?
C21 C22 H22 120.2 . . ?
C23 C22 H22 120.2 . . ?
C24 C23 C22 121.4(5) . . ?
C24 C23 H23 119.3 . . ?
C22 C23 H23 119.3 . . ?
C23 C24 C25 119.0(5) . . ?
C23 C24 H24 120.5 . . ?
C25 C24 H24 120.5 . . ?
C24 C25 C26 120.9(6) . . ?
C24 C25 H25 119.6 . . ?
C26 C25 H25 119.6 . . ?
C21 C26 C25 120.0(5) . . ?
C21 C26 H26 120.0 . . ?
C25 C26 H26 120.0 . . ?
C28 C27 C32 119.3(5) . . ?
C28 C27 N1 119.6(5) . . ?
C32 C27 N1 121.1(4) . . ?
C29 C28 C27 120.0(6) . . ?
C29 C28 H28 120.0 . . ?
C27 C28 H28 120.0 . . ?
C28 C29 C30 120.3(6) . . ?
C28 C29 H29 119.8 . . ?
C30 C29 H29 119.8 . . ?
C31 C30 C29 118.7(6) . . ?
C31 C30 H30 120.6 . . ?
C29 C30 H30 120.6 . . ?
C32 C31 C30 121.6(7) . . ?
C32 C31 H31 119.2 . . ?
C30 C31 H31 119.2 . . ?
C31 C32 C27 120.0(6) . . ?
C31 C32 H32 120.0 . . ?
C27 C32 H32 120.0 . . ?
C27 N1 C13 120.0(4) . . ?
C27 N1 C21 122.0(4) . . ?
C13 N1 C21 117.9(3) . . ?

loop_
_geom_bond_atom_site_label_1
_geom_bond_atom_site_label_2
_geom_bond_distance
_geom_bond_site_symmetry_2
_geom_bond_publ_flag
C1 F1 1.248(10) . ?
C1 F2 1.255(11) . ?
C1 F3 1.272(10) . ?
C1 C2 1.490(9) . ?
C2 C3 1.374(8) . ?
C2 C7 1.381(8) . ?
C3 C4 1.375(8) . ?
C3 H3 0.9300 . ?
C4 C5 1.393(7) . ?
C4 H4 0.9300 . ?
C5 C6 1.396(7) . ?
C5 C8 1.476(7) . ?
C6 C7 1.366(8) . ?
C6 H6 0.9300 . ?
C7 H7 0.9300 . ?
C8 C9 1.396(7) . ?
C8 C13 1.396(7) . ?
C9 C10 1.393(7) . ?
C9 H9 0.9300 . ?
C10 C11 1.400(8) . ?
C10 H10 0.9300 . ?
C11 C12 1.394(7) . ?
C11 C14 1.479(7) . ?
C12 C13 1.384(7) . ?
C12 H12 0.9300 . ?
C13 N1 1.426(6) . ?
C14 C15 1.384(7) . ?
C14 C19 1.389(9) . ?
C15 C16 1.380(8) . ?
C15 H15 0.9300 . ?
C16 C17 1.374(10) . ?
C16 H16 0.9300 . ?
C17 C18 1.392(9) . ?
C17 C20 1.480(9) . ?
C18 C19 1.376(8) . ?
C18 H18 0.9300 . ?
C19 H19 0.9300 . ?
C20 F5 1.269(9) . ?
C20 F4 1.270(9) . ?
C20 F6 1.307(12) . ?
C21 C22 1.375(6) . ?
C21 C26 1.377(7) . ?
C21 N1 1.434(6) . ?
C22 C23 1.395(8) . ?
C22 H22 0.9300 . ?
C23 C24 1.346(9) . ?
C23 H23 0.9300 . ?
C24 C25 1.371(10) . ?
C24 H24 0.9300 . ?
C25 C26 1.382(8) . ?
C25 H25 0.9300 . ?
C26 H26 0.9300 . ?
C27 C28 1.390(7) . ?
C27 C32 1.391(7) . ?
C27 N1 1.410(6) . ?
C28 C29 1.385(9) . ?
C28 H28 0.9300 . ?
C29 C30 1.396(12) . ?
C29 H29 0.9300 . ?
C30 C31 1.375(11) . ?
C30 H30 0.9300 . ?
C31 C32 1.367(8) . ?
C31 H31 0.9300 . ?
C32 H32 0.9300 . ?

loop_
_geom_torsion_atom_site_label_1
_geom_torsion_atom_site_label_2
_geom_torsion_atom_site_label_3
_geom_torsion_atom_site_label_4
_geom_torsion
_geom_torsion_site_symmetry_1
_geom_torsion_site_symmetry_2
_geom_torsion_site_symmetry_3
_geom_torsion_site_symmetry_4
_geom_torsion_publ_flag
F1 C1 C2 C3 137.8(9) . . . . ?
F2 C1 C2 C3 -103.9(11) . . . . ?
F3 C1 C2 C3 16.0(11) . . . . ?
F1 C1 C2 C7 -43.2(12) . . . . ?
F2 C1 C2 C7 75.1(12) . . . . ?
F3 C1 C2 C7 -165.0(7) . . . . ?
C7 C2 C3 C4 2.1(9) . . . . ?
C1 C2 C3 C4 -178.9(6) . . . . ?
C2 C3 C4 C5 -1.4(9) . . . . ?
C3 C4 C5 C6 0.8(8) . . . . ?
C3 C4 C5 C8 -178.3(5) . . . . ?
C4 C5 C6 C7 -1.0(8) . . . . ?
C8 C5 C6 C7 178.1(5) . . . . ?
C5 C6 C7 C2 1.8(9) . . . . ?
C3 C2 C7 C6 -2.3(9) . . . . ?
C1 C2 C7 C6 178.7(6) . . . . ?
C4 C5 C8 C9 -59.6(7) . . . . ?
C6 C5 C8 C9 121.2(5) . . . . ?
C4 C5 C8 C13 121.2(5) . . . . ?
C6 C5 C8 C13 -58.0(7) . . . . ?
C13 C8 C9 C10 0.6(7) . . . . ?
C5 C8 C9 C10 -178.7(4) . . . . ?
C8 C9 C10 C11 0.9(7) . . . . ?
C9 C10 C11 C12 -0.7(7) . . . . ?
C9 C10 C11 C14 -178.3(4) . . . . ?
C10 C11 C12 C13 -1.0(7) . . . . ?
C14 C11 C12 C13 176.5(4) . . . . ?
C11 C12 C13 C8 2.6(7) . . . . ?
C11 C12 C13 N1 -173.2(4) . . . . ?
C9 C8 C13 C12 -2.3(6) . . . . ?
C5 C8 C13 C12 176.9(4) . . . . ?
C9 C8 C13 N1 173.4(4) . . . . ?
C5 C8 C13 N1 -7.3(6) . . . . ?
C12 C11 C14 C15 -130.8(5) . . . . ?
C10 C11 C14 C15 46.6(7) . . . . ?
C12 C11 C14 C19 46.8(7) . . . . ?
C10 C11 C14 C19 -135.8(6) . . . . ?
C19 C14 C15 C16 1.4(8) . . . . ?
C11 C14 C15 C16 179.1(5) . . . . ?
C14 C15 C16 C17 0.7(8) . . . . ?
C15 C16 C17 C18 -2.1(9) . . . . ?
C15 C16 C17 C20 176.2(6) . . . . ?
C16 C17 C18 C19 1.4(10) . . . . ?
C20 C17 C18 C19 -177.0(6) . . . . ?
C17 C18 C19 C14 0.8(10) . . . . ?
C15 C14 C19 C18 -2.1(8) . . . . ?
C11 C14 C19 C18 -179.8(6) . . . . ?
C16 C17 C20 F5 35.4(12) . . . . ?
C18 C17 C20 F5 -146.3(10) . . . . ?
C16 C17 C20 F4 -92.7(10) . . . . ?
C18 C17 C20 F4 85.6(11) . . . . ?
C16 C17 C20 F6 151.5(8) . . . . ?
C18 C17 C20 F6 -30.2(10) . . . . ?
C26 C21 C22 C23 0.0(8) . . . . ?
N1 C21 C22 C23 178.1(5) . . . . ?
C21 C22 C23 C24 2.4(10) . . . . ?
C22 C23 C24 C25 -3.3(12) . . . . ?
C23 C24 C25 C26 1.8(13) . . . . ?
C22 C21 C26 C25 -1.5(10) . . . . ?
N1 C21 C26 C25 -179.6(6) . . . . ?
C24 C25 C26 C21 0.6(12) . . . . ?
C32 C27 C28 C29 2.1(8) . . . . ?
N1 C27 C28 C29 -177.9(5) . . . . ?
C27 C28 C29 C30 -0.7(10) . . . . ?
C28 C29 C30 C31 -0.6(10) . . . . ?
C29 C30 C31 C32 0.5(10) . . . . ?
C30 C31 C32 C27 0.9(9) . . . . ?
C28 C27 C32 C31 -2.2(8) . . . . ?
N1 C27 C32 C31 177.8(5) . . . . ?
C28 C27 N1 C13 -30.4(7) . . . . ?
C32 C27 N1 C13 149.6(5) . . . . ?
C28 C27 N1 C21 154.6(5) . . . . ?
C32 C27 N1 C21 -25.4(7) . . . . ?
C12 C13 N1 C27 -61.5(6) . . . . ?
C8 C13 N1 C27 122.7(5) . . . . ?
C12 C13 N1 C21 113.8(5) . . . . ?
C8 C13 N1 C21 -62.1(6) . . . . ?
C22 C21 N1 C27 138.5(5) . . . . ?
C26 C21 N1 C27 -43.4(7) . . . . ?
C22 C21 N1 C13 -36.6(6) . . . . ?
C26 C21 N1 C13 141.5(5) . . . . ?

loop_
_cod_related_entry_id
_cod_related_entry_database
_cod_related_entry_code
1 ChemSpider 30653287
